data_4512541
loop_
_publ_author_name
'Di Nicola, Corrado'
'Garau, Federica'
'Gazzano, Massimo'
'Lanza, Arianna'
'Monari, Magda'
'Nestola, Fabrizio'
'Pandolfo, Luciano'
'Pettinari, Claudio'

_publ_section_title
;
 Interaction of the Trinuclear Triangular Secondary Building Unit
 [Cu3(\m3-OH)(\m-pz)3]2+with 4,4&#x2032;-Bipyridine. Structural
 Characterizations of New Coordination Polymers and Hexanuclear
 CuIIClusters. 2\%
;
_journal_issue 3
_journal_name_full 'Crystal Growth &amp; Design'
_journal_page_first 1259
_journal_paper_doi 10.1021/cg501647r
_journal_volume 15
_journal_year 2015
_chemical_formula_sum 'C47 H66 Cu3 N12 O14'
_chemical_formula_weight 1213.74
_chemical_name_systematic
;
 ?
;
_space_group_IT_number 15
_symmetry_cell_setting monoclinic
_symmetry_space_group_name_Hall '-C 2yc'
_symmetry_space_group_name_H-M 'C 1 2/c 1'
_atom_sites_solution_hydrogens geom
_atom_sites_solution_primary direct
_atom_sites_solution_secondary difmap
_audit_creation_method SHELXL-97
_cell_angle_alpha 90.00
_cell_angle_beta 105.898(2)
_cell_angle_gamma 90.00
_cell_formula_units_Z 4
_cell_length_a 21.3303(10)
_cell_length_b 13.9282(7)
_cell_length_c 18.8191(8)
_cell_measurement_reflns_used 9981
_cell_measurement_temperature 100(2)
_cell_measurement_theta_max 24.70
_cell_measurement_theta_min 2.92
_cell_volume 5377.2(4)
_computing_cell_refinement 'Bruker SAINT'
_computing_data_collection 'Bruker APEX2'
_computing_data_reduction 'Bruker SAINT'
_computing_molecular_graphics 'Bruker SHELXTL'
_computing_publication_material 'Bruker SHELXTL'
_computing_structure_refinement 'SHELXL-97 (Sheldrick, 2008)'
_computing_structure_solution 'SHELXS-97 (Sheldrick, 2008)'
_diffrn_ambient_temperature 100(2)
_diffrn_measured_fraction_theta_full 0.984
_diffrn_measured_fraction_theta_max 0.984
_diffrn_measurement_device_type 'Bruker APEX-II CCD'
_diffrn_measurement_method '\f and \w scans'
_diffrn_radiation_monochromator graphite
_diffrn_radiation_source 'fine-focus sealed tube'
_diffrn_radiation_type MoK\a
_diffrn_radiation_wavelength 0.71073
_diffrn_reflns_av_R_equivalents 0.0588
_diffrn_reflns_av_sigmaI/netI 0.0291
_diffrn_reflns_limit_h_max 24
_diffrn_reflns_limit_h_min -24
_diffrn_reflns_limit_k_max 16
_diffrn_reflns_limit_k_min -16
_diffrn_reflns_limit_l_max 22
_diffrn_reflns_limit_l_min -22
_diffrn_reflns_number 51733
_diffrn_reflns_theta_full 24.70
_diffrn_reflns_theta_max 24.70
_diffrn_reflns_theta_min 1.94
_exptl_absorpt_coefficient_mu 1.251
_exptl_absorpt_correction_T_max 0.942
_exptl_absorpt_correction_T_min 0.707
_exptl_absorpt_correction_type multi-scan
_exptl_absorpt_process_details SADABS
_exptl_crystal_colour blue
_exptl_crystal_density_diffrn 1.499
_exptl_crystal_density_method 'not measured'
_exptl_crystal_description block
_exptl_crystal_F_000 2524
_exptl_crystal_size_max 0.27
_exptl_crystal_size_mid 0.25
_exptl_crystal_size_min 0.15
_refine_diff_density_max 0.780
_refine_diff_density_min -0.331
_refine_diff_density_rms 0.092
_refine_ls_extinction_method none
_refine_ls_goodness_of_fit_ref 1.154
_refine_ls_hydrogen_treatment mixed
_refine_ls_matrix_type full
_refine_ls_number_parameters 376
_refine_ls_number_reflns 4507
_refine_ls_number_restraints 12
_refine_ls_restrained_S_all 1.155
_refine_ls_R_factor_all 0.0568
_refine_ls_R_factor_gt 0.0452
_refine_ls_shift/su_max 0.023
_refine_ls_shift/su_mean 0.000
_refine_ls_structure_factor_coef Fsqd
_refine_ls_weighting_details 'calc w=1/[\s^2^(Fo^2^)+(0.0438P)^2^+27.4397P] where P=(Fo^2^+2Fc^2^)/3'
_refine_ls_weighting_scheme calc
_refine_ls_wR_factor_gt 0.1077
_refine_ls_wR_factor_ref 0.1177
_reflns_number_gt 3871
_reflns_number_total 4507
_reflns_threshold_expression >2\s(I)
_cod_data_source_file cg501647r_si_002.cif
_cod_data_source_block comp3
_cod_depositor_comments
;
The following automatic conversions were performed:

'_symmetry_cell_setting' value 'Monoclinic' changed to 'monoclinic'
according to
/home/saulius/struct/COD-crude-data--automatic-downloads/rss-feeds/ACS/lib/dictionaries/cif_core.dic
dictionary named 'cif_core.dic' version 2.4.2 from 2011-04-26.

Automatic conversion script
Id: cif_fix_values 2935 2014-11-11 08:27:57Z andrius 

 Adding full bibliography for 4512540--4512546.cif.
;
_cod_original_sg_symbol_H-M C2/c
_cod_database_code 4512541

loop_
_symmetry_equiv_pos_as_xyz
'x, y, z'
'-x, y, -z+1/2'
'x+1/2, y+1/2, z'
'-x+1/2, y+1/2, -z+1/2'
'-x, -y, -z'
'x, -y, z-1/2'
'-x+1/2, -y+1/2, -z'
'x+1/2, -y+1/2, z-1/2'

loop_
_atom_site_label
_atom_site_type_symbol
_atom_site_fract_x
_atom_site_fract_y
_atom_site_fract_z
_atom_site_U_iso_or_equiv
_atom_site_adp_type
_atom_site_occupancy
_atom_site_symmetry_multiplicity
_atom_site_calc_flag
_atom_site_refinement_flags
Cu1 Cu 0.443562(19) 0.19017(3) 0.29931(2) 0.01702(14) Uani 1 1 d D
Cu2 Cu 0.48892(9) 0.40218(6) 0.23824(10) 0.0199(4) Uani 0.50 1 d PD
N1 N 0.41251(14) 0.3149(2) 0.32606(16) 0.0213(7) Uani 1 1 d .
C1 C 0.47001(18) -0.0216(3) 0.2888(2) 0.0237(8) Uani 1 1 d .
H1 H 0.4452 -0.0415 0.3211 0.028 Uiso 1 1 calc R
C2 C 0.5000 -0.0824(4) 0.2500 0.0293(13) Uani 1 2 d S
H2 H 0.5000 -0.1506 0.2500 0.035 Uiso 1 2 calc SR
N2 N 0.43319(15) 0.3994(2) 0.30483(16) 0.0241(7) Uani 1 1 d .
N3 N 0.48133(14) 0.0696(2) 0.27388(16) 0.0182(6) Uani 1 1 d .
C3 C 0.36708(18) 0.3341(3) 0.3612(2) 0.0267(9) Uani 1 1 d .
H3 H 0.3448 0.2873 0.3818 0.032 Uiso 1 1 calc R
C4 C 0.35742(19) 0.4327(3) 0.3630(2) 0.0323(10) Uani 1 1 d .
H4 H 0.3280 0.4661 0.3840 0.039 Uiso 1 1 calc R
C5 C 0.40082(19) 0.4713(3) 0.3271(2) 0.0269(9) Uani 1 1 d .
H5 H 0.4066 0.5378 0.3196 0.032 Uiso 1 1 calc R
O2 O 0.41245(12) 0.12652(19) 0.38042(13) 0.0236(6) Uani 1 1 d .
O3 O 0.51407(14) 0.1584(2) 0.44448(15) 0.0317(6) Uani 1 1 d .
C6 C 0.4582(2) 0.1299(3) 0.4416(2) 0.0253(8) Uani 1 1 d .
C7 C 0.4408(2) 0.0982(3) 0.5105(2) 0.0403(11) Uani 1 1 d .
H7A H 0.4254 0.0316 0.5047 0.048 Uiso 1 1 calc R
H7B H 0.4063 0.1397 0.5187 0.048 Uiso 1 1 calc R
H7C H 0.4794 0.1028 0.5530 0.048 Uiso 1 1 calc R
N4 N 0.35158(14) 0.1651(2) 0.20064(16) 0.0222(7) Uani 1 1 d .
N5 N 0.08970(15) 0.1182(3) -0.12643(17) 0.0317(8) Uani 1 1 d .
C8 C 0.29047(17) 0.1867(3) 0.2001(2) 0.0239(8) Uani 1 1 d .
H8 H 0.2829 0.2117 0.2439 0.029 Uiso 1 1 calc R
C9 C 0.23757(17) 0.1746(3) 0.1391(2) 0.0225(8) Uani 1 1 d .
H9 H 0.1951 0.1905 0.1420 0.027 Uiso 1 1 calc R
C10 C 0.24640(17) 0.1392(3) 0.0736(2) 0.0202(8) Uani 1 1 d .
C11 C 0.31010(18) 0.1156(3) 0.0744(2) 0.0268(9) Uani 1 1 d .
H11 H 0.3192 0.0903 0.0314 0.032 Uiso 1 1 calc R
C12 C 0.36021(18) 0.1293(3) 0.1385(2) 0.0287(9) Uani 1 1 d .
H12 H 0.4032 0.1121 0.1379 0.034 Uiso 1 1 calc R
C13 C 0.07844(18) 0.1310(3) -0.0610(2) 0.0274(9) Uani 1 1 d .
H13 H 0.0344 0.1374 -0.0597 0.033 Uiso 1 1 calc R
C14 C 0.12650(17) 0.1356(3) 0.0053(2) 0.0235(8) Uani 1 1 d .
H14 H 0.1153 0.1430 0.0506 0.028 Uiso 1 1 calc R
C15 C 0.19192(17) 0.1292(2) 0.00480(19) 0.0191(7) Uani 1 1 d .
C16 C 0.20350(18) 0.1160(3) -0.0634(2) 0.0268(9) Uani 1 1 d .
H16 H 0.2470 0.1105 -0.0668 0.032 Uiso 1 1 calc R
C17 C 0.15207(19) 0.1106(3) -0.1266(2) 0.0325(10) Uani 1 1 d .
H17 H 0.1616 0.1010 -0.1725 0.039 Uiso 1 1 calc R
O1W O 0.5000 0.5461(3) 0.2500 0.0666(18) Uani 1 2 d SD
H1W H 0.515(3) 0.581(3) 0.2865(13) 0.080 Uiso 1 1 d D
N6 N 0.65714(19) 0.7689(3) 0.3122(2) 0.0436(10) Uani 1 1 d .
C18 C 0.6705(3) 0.8436(4) 0.3562(3) 0.0586(15) Uani 1 1 d .
H18 H 0.6542 0.9043 0.3365 0.070 Uiso 1 1 calc R
C19 C 0.7065(3) 0.8400(4) 0.4288(3) 0.0512(13) Uani 1 1 d .
H19 H 0.7149 0.8973 0.4573 0.061 Uiso 1 1 calc R
C20 C 0.73050(19) 0.7537(3) 0.4606(2) 0.0299(9) Uani 1 1 d .
C21 C 0.7175(3) 0.6755(4) 0.4145(3) 0.0577(15) Uani 1 1 d .
H21 H 0.7334 0.6138 0.4322 0.069 Uiso 1 1 calc R
C22 C 0.6809(3) 0.6873(4) 0.3418(3) 0.0589(15) Uani 1 1 d .
H22 H 0.6725 0.6319 0.3113 0.071 Uiso 1 1 calc R
C23 C 0.2874(2) -0.0273(4) 0.3010(3) 0.0523(14) Uani 1 1 d .
H23A H 0.2474 0.0080 0.2776 0.063 Uiso 1 1 calc R
H23B H 0.2776 -0.0959 0.3021 0.063 Uiso 1 1 calc R
H23C H 0.3192 -0.0173 0.2727 0.063 Uiso 1 1 calc R
O1M O 0.31368(15) 0.0065(2) 0.37410(19) 0.0441(8) Uani 1 1 d .
H1M H 0.3416 0.0492 0.3745 0.053 Uiso 1 1 calc R
O3W O 0.61640(16) 0.1532(2) 0.56753(17) 0.0408(8) Uani 1 1 d D
H3WA H 0.629(2) 0.0948(18) 0.578(3) 0.049 Uiso 1 1 d D
H3WB H 0.5829(17) 0.149(3) 0.5304(19) 0.049 Uiso 1 1 d D
C24 C 0.4505(3) 0.6234(4) 0.0597(3) 0.0562(14) Uani 1 1 d .
H24A H 0.4069 0.5947 0.0461 0.067 Uiso 1 1 calc R
H24B H 0.4829 0.5742 0.0577 0.067 Uiso 1 1 calc R
H24C H 0.4523 0.6752 0.0250 0.067 Uiso 1 1 calc R
O2M O 0.46436(17) 0.6612(2) 0.13256(18) 0.0444(8) Uani 1 1 d .
H2M H 0.5015 0.6865 0.1439 0.053 Uiso 1 1 calc R
O2W O 0.58327(16) 0.2660(2) 0.66600(17) 0.0400(7) Uani 1 1 d D
H2WA H 0.595(2) 0.225(3) 0.638(2) 0.048 Uiso 1 1 d D
H2WB H 0.602(2) 0.249(3) 0.7095(12) 0.048 Uiso 1 1 d D
O1 O 0.4921(8) 0.2623(3) 0.2379(6) 0.015(2) Uani 0.50 1 d PD
H111 H 0.4581(9) 0.2547(13) 0.1940(9) 0.018 Uiso 0.50 1 d PD

loop_
_atom_site_aniso_label
_atom_site_aniso_U_11
_atom_site_aniso_U_22
_atom_site_aniso_U_33
_atom_site_aniso_U_23
_atom_site_aniso_U_13
_atom_site_aniso_U_12
Cu1 0.0149(2) 0.0211(2) 0.0155(2) -0.00065(17) 0.00483(16) 0.00095(17)
Cu2 0.0235(13) 0.0190(4) 0.0170(12) 0.0004(4) 0.0051(8) 0.0007(4)
N1 0.0209(16) 0.0245(16) 0.0183(15) 0.0000(13) 0.0050(12) 0.0023(13)
C1 0.0204(19) 0.0237(19) 0.027(2) 0.0032(16) 0.0067(15) 0.0001(15)
C2 0.028(3) 0.023(3) 0.038(3) 0.000 0.011(3) 0.000
N2 0.0310(18) 0.0206(16) 0.0204(16) 0.0002(13) 0.0062(14) -0.0001(13)
N3 0.0151(14) 0.0238(16) 0.0169(14) 0.0025(12) 0.0067(11) -0.0001(12)
C3 0.023(2) 0.035(2) 0.0228(19) -0.0068(17) 0.0068(16) 0.0012(16)
C4 0.023(2) 0.040(2) 0.032(2) -0.0114(19) 0.0042(17) 0.0044(18)
C5 0.035(2) 0.023(2) 0.0192(19) -0.0024(15) 0.0022(17) 0.0092(17)
O2 0.0223(13) 0.0299(14) 0.0197(13) 0.0009(11) 0.0074(11) -0.0017(11)
O3 0.0297(16) 0.0366(16) 0.0273(15) -0.0005(12) 0.0051(12) -0.0031(13)
C6 0.035(2) 0.0223(19) 0.0200(19) -0.0003(15) 0.0091(17) 0.0026(17)
C7 0.058(3) 0.043(3) 0.022(2) -0.0006(19) 0.015(2) -0.004(2)
N4 0.0173(16) 0.0282(17) 0.0194(16) -0.0023(13) 0.0024(12) 0.0015(13)
N5 0.0181(17) 0.054(2) 0.0202(17) 0.0090(16) 0.0012(14) 0.0026(15)
C8 0.0192(19) 0.033(2) 0.0199(18) -0.0038(16) 0.0062(15) 0.0015(16)
C9 0.0140(17) 0.031(2) 0.0211(18) -0.0013(16) 0.0030(14) 0.0012(15)
C10 0.0178(18) 0.0193(18) 0.0213(19) 0.0008(15) 0.0018(15) 0.0004(14)
C11 0.0183(19) 0.040(2) 0.0194(19) -0.0081(17) 0.0012(15) 0.0043(17)
C12 0.0120(18) 0.048(3) 0.023(2) -0.0069(18) 0.0005(15) 0.0029(17)
C13 0.0128(18) 0.039(2) 0.028(2) 0.0054(18) 0.0014(16) 0.0033(16)
C14 0.0187(19) 0.031(2) 0.0200(18) 0.0001(16) 0.0029(15) 0.0023(16)
C15 0.0170(18) 0.0160(18) 0.0223(18) 0.0021(14) 0.0022(15) 0.0007(14)
C16 0.0140(18) 0.043(2) 0.0219(19) 0.0014(17) 0.0018(15) 0.0055(16)
C17 0.023(2) 0.057(3) 0.0163(19) 0.0037(19) 0.0035(16) 0.0012(19)
O1W 0.147(6) 0.020(2) 0.054(3) 0.000 0.063(4) 0.000
N6 0.036(2) 0.062(3) 0.032(2) 0.004(2) 0.0072(17) 0.0049(19)
C18 0.067(4) 0.052(3) 0.046(3) 0.010(3) -0.002(3) 0.006(3)
C19 0.062(3) 0.042(3) 0.041(3) 0.003(2) -0.001(2) 0.003(2)
C20 0.0198(19) 0.045(2) 0.027(2) 0.0020(18) 0.0105(17) 0.0051(17)
C21 0.080(4) 0.046(3) 0.038(3) -0.002(2) 0.002(3) 0.017(3)
C22 0.073(4) 0.059(3) 0.037(3) -0.011(3) 0.002(3) 0.012(3)
C23 0.028(2) 0.061(3) 0.059(3) 0.022(3) -0.004(2) -0.013(2)
O1M 0.0294(17) 0.0418(19) 0.063(2) 0.0106(16) 0.0157(15) -0.0072(14)
O3W 0.0423(19) 0.0403(18) 0.0315(17) -0.0030(14) -0.0038(14) 0.0033(15)
C24 0.068(4) 0.051(3) 0.045(3) -0.007(2) 0.007(3) -0.011(3)
O2M 0.049(2) 0.0421(19) 0.0424(19) -0.0053(15) 0.0130(16) -0.0065(15)
O2W 0.0430(19) 0.0445(19) 0.0325(17) 0.0011(14) 0.0102(15) 0.0009(15)
O1 0.015(7) 0.0155(19) 0.014(8) -0.002(2) 0.002(5) -0.001(2)

loop_
_atom_type_symbol
_atom_type_description
_atom_type_scat_dispersion_real
_atom_type_scat_dispersion_imag
_atom_type_scat_source
C C 0.0033 0.0016 'International Tables Vol C Tables 4.2.6.8 and 6.1.1.4'
H H 0.0000 0.0000 'International Tables Vol C Tables 4.2.6.8 and 6.1.1.4'
N N 0.0061 0.0033 'International Tables Vol C Tables 4.2.6.8 and 6.1.1.4'
O O 0.0106 0.0060 'International Tables Vol C Tables 4.2.6.8 and 6.1.1.4'
Cu Cu 0.3201 1.2651 'International Tables Vol C Tables 4.2.6.8 and 6.1.1.4'

loop_
_geom_angle_atom_site_label_1
_geom_angle_atom_site_label_2
_geom_angle_atom_site_label_3
_geom_angle
_geom_angle_site_symmetry_1
_geom_angle_site_symmetry_3
N1 Cu1 N3 175.65(12) . .
N1 Cu1 O1 87.5(3) . 2_655
N3 Cu1 O1 88.7(3) . 2_655
N1 Cu1 O1 88.2(3) . .
N3 Cu1 O1 88.7(3) . .
O1 Cu1 O1 13.9(4) 2_655 .
N1 Cu1 O2 89.48(11) . .
N3 Cu1 O2 92.86(11) . .
O1 Cu1 O2 153.0(2) 2_655 .
O1 Cu1 O2 166.8(2) . .
N1 Cu1 N4 93.86(11) . .
N3 Cu1 N4 89.40(11) . .
O1 Cu1 N4 108.0(2) 2_655 .
O1 Cu1 N4 94.1(2) . .
O2 Cu1 N4 99.01(10) . .
Cu2 Cu2 O1 88.8(3) 2_655 .
Cu2 Cu2 N2 91.3(6) 2_655 .
O1 Cu2 N2 90.6(6) . .
Cu2 Cu2 O1 75.3(2) 2_655 2_655
O1 Cu2 O1 13.9(4) . 2_655
N2 Cu2 O1 87.6(6) . 2_655
Cu2 Cu2 O1W 82.16(3) 2_655 .
O1 Cu2 O1W 170.8(3) . .
N2 Cu2 O1W 91.30(12) . .
O1 Cu2 O1W 157.4(2) 2_655 .
Cu2 Cu2 N2 73.0(5) 2_655 2_655
O1 Cu2 N2 86.9(6) . 2_655
N2 Cu2 N2 164.14(7) . 2_655
O1 Cu2 N2 86.3(6) 2_655 2_655
O1W Cu2 N2 88.78(11) . 2_655
Cu2 Cu2 N5 167.0(5) 2_655 7
O1 Cu2 N5 83.8(2) . 7
N2 Cu2 N5 99.43(14) . 7
O1 Cu2 N5 97.7(2) 2_655 7
O1W Cu2 N5 104.70(10) . 7
N2 Cu2 N5 95.88(15) 2_655 7
C3 N1 N2 108.0(3) . .
C3 N1 Cu1 129.8(3) . .
N2 N1 Cu1 122.0(2) . .
N3 C1 C2 109.5(3) . .
C1 C2 C1 104.6(5) . 2_655
C5 N2 N1 108.5(3) . .
C5 N2 Cu2 129.8(3) . .
N1 N2 Cu2 120.8(2) . .
C5 N2 Cu2 130.8(3) . 2_655
N1 N2 Cu2 120.0(2) . 2_655
Cu2 N2 Cu2 15.70(6) . 2_655
C1 N3 N3 108.2(2) . 2_655
C1 N3 Cu1 130.3(2) . .
N3 N3 Cu1 120.88(9) 2_655 .
N1 C3 C4 110.0(4) . .
C3 C4 C5 104.3(4) . .
N2 C5 C4 109.2(4) . .
C6 O2 Cu1 109.4(2) . .
O3 C6 O2 122.2(3) . .
O3 C6 C7 120.9(4) . .
O2 C6 C7 116.9(4) . .
C12 N4 C8 116.6(3) . .
C12 N4 Cu1 117.9(2) . .
C8 N4 Cu1 125.5(2) . .
C13 N5 C17 116.5(3) . .
C13 N5 Cu2 125.9(3) . 7
C17 N5 Cu2 117.5(3) . 7
N4 C8 C9 123.6(3) . .
C8 C9 C10 120.1(3) . .
C9 C10 C11 116.3(3) . .
C9 C10 C15 122.8(3) . .
C11 C10 C15 120.9(3) . .
C12 C11 C10 119.6(3) . .
N4 C12 C11 123.8(3) . .
N5 C13 C14 124.4(3) . .
C13 C14 C15 119.0(3) . .
C16 C15 C14 116.5(3) . .
C16 C15 C10 121.5(3) . .
C14 C15 C10 122.0(3) . .
C17 C16 C15 120.3(4) . .
N5 C17 C16 123.4(4) . .
Cu2 O1W Cu2 15.67(6) . 2_655
C22 N6 C18 115.4(4) . .
N6 C18 C19 124.4(5) . .
C18 C19 C20 120.3(5) . .
C21 C20 C19 115.5(4) . .
C21 C20 C20 122.3(5) . 7_666
C19 C20 C20 122.1(5) . 7_666
C20 C21 C22 119.4(5) . .
N6 C22 C21 125.0(5) . .
O1 O1 Cu2 90.7(3) 2_655 .
O1 O1 Cu1 88(4) 2_655 2_655
Cu2 O1 Cu1 122.5(10) . 2_655
O1 O1 Cu2 75.3(3) 2_655 2_655
Cu2 O1 Cu2 15.89(7) . 2_655
Cu1 O1 Cu2 117.0(9) 2_655 2_655
O1 O1 Cu1 78(4) 2_655 .
Cu2 O1 Cu1 118.1(9) . .
Cu1 O1 Cu1 117.7(2) 2_655 .
Cu2 O1 Cu1 117.2(8) 2_655 .

loop_
_geom_bond_atom_site_label_1
_geom_bond_atom_site_label_2
_geom_bond_distance
_geom_bond_site_symmetry_2
Cu1 N1 1.973(3) .
Cu1 N3 1.977(3) .
Cu1 O1 1.976(18) 2_655
Cu1 O1 2.018(18) .
Cu1 O2 2.028(2) .
Cu1 N4 2.329(3) .
Cu2 Cu2 0.552(2) 2_655
Cu2 O1 1.950(4) .
Cu2 N2 1.950(4) .
Cu2 O1 2.016(5) 2_655
Cu2 O1W 2.024(4) .
Cu2 N2 2.039(4) 2_655
Cu2 N5 2.321(3) 7
N1 C3 1.341(5) .
N1 N2 1.355(4) .
C1 N3 1.337(5) .
C1 C2 1.384(5) .
C2 C1 1.384(5) 2_655
N2 C5 1.347(5) .
N2 Cu2 2.039(4) 2_655
N3 N3 1.354(6) 2_655
C3 C4 1.390(6) .
C4 C5 1.394(6) .
O2 C6 1.290(5) .
O3 C6 1.244(5) .
C6 C7 1.510(5) .
N4 C12 1.329(5) .
N4 C8 1.335(5) .
N5 C13 1.330(5) .
N5 C17 1.335(5) .
N5 Cu2 2.321(3) 7
C8 C9 1.381(5) .
C9 C10 1.388(5) .
C10 C11 1.394(5) .
C10 C15 1.490(5) .
C11 C12 1.388(5) .
C13 C14 1.382(5) .
C14 C15 1.401(5) .
C15 C16 1.384(5) .
C16 C17 1.382(5) .
O1W Cu2 2.024(4) 2_655
N6 C22 1.305(7) .
N6 C18 1.312(7) .
C18 C19 1.373(7) .
C19 C20 1.377(6) .
C20 C21 1.373(7) .
C20 C20 1.491(8) 7_666
C21 C22 1.387(7) .
C23 O1M 1.417(6) .
C24 O2M 1.423(6) .
O1 O1 0.485(15) 2_655
O1 Cu1 1.976(18) 2_655
O1 Cu2 2.016(5) 2_655

loop_
_geom_hbond_atom_site_label_D
_geom_hbond_atom_site_label_H
_geom_hbond_atom_site_label_A
_geom_hbond_distance_DH
_geom_hbond_distance_HA
_geom_hbond_distance_DA
_geom_hbond_angle_DHA
_geom_hbond_site_symmetry_A
O1M H1M O2 0.84 1.83 2.666(4) 170.6 .
O2M H2M O2W 0.84 1.80 2.643(5) 176.2 6_565
O1W H1W O2M 0.827(19) 1.85(2) 2.666(4) 171(7) 2_655
O2W H2WA O3W 0.854(19) 1.82(2) 2.669(5) 170(5) .
O3W H3WA O1M 0.861(19) 1.92(2) 2.735(5) 156(4) 5_656
O3W H3WB O3 0.853(19) 1.87(2) 2.713(4) 171(5) .
O2W H2WB N6 0.841(19) 1.98(2) 2.813(5) 168(5) 6_566
